data_4133006
loop_
_publ_author_name
'Lin, Furong'
'Yu, Jing-Lu'
'Shen, Yunjun'
'Zhang, Shuo-Qing'
'Spingler, Bernhard'
'Liu, Jiyong'
'Hong, Xin'
'Duttwyler, Simon'

_publ_section_title
;
 Palladium-Catalyzed Selective Five-Fold Cascade Arylation of the
 12-Vertex Monocarborane Anion by B-H Activation.
;
_journal_issue 42
_journal_name_full 'Journal of the American Chemical Society'
_journal_page_first 13798
_journal_page_last 13807
_journal_paper_doi 10.1021/jacs.8b07872
_journal_volume 140
_journal_year 2018
_chemical_formula_moiety 'C32 H32 B11 O2, C8 H20 N'
_chemical_formula_sum 'C40 H52 B11 N O2'
_chemical_formula_weight 697.73
_space_group_crystal_system triclinic
_space_group_IT_number 2
_space_group_name_Hall '-P 1'
_space_group_name_H-M_alt 'P -1'
_atom_sites_solution_hydrogens mixed
_atom_sites_solution_primary dual
_audit_creation_date 2018-07-02
_audit_creation_method
;
Olex2 1.2
(compiled 2018.05.29 svn.r3508 for OlexSys, GUI svn.r5506)
;
_cell_angle_alpha 68.156(3)
_cell_angle_beta 80.248(3)
_cell_angle_gamma 72.507(3)
_cell_formula_units_Z 2
_cell_length_a 11.9001(5)
_cell_length_b 12.2874(6)
_cell_length_c 15.7460(7)
_cell_measurement_reflns_used 5789
_cell_measurement_temperature 170(2)
_cell_measurement_theta_max 54.780
_cell_measurement_theta_min 3.396
_cell_volume 2033.95(17)
_computing_cell_refinement 'SAINT v8.37A (Bruker, 2015)'
_computing_data_reduction 'SAINT v8.37A (Bruker, 2015)'
_computing_molecular_graphics 'Olex2 (Dolomanov et al., 2009)'
_computing_publication_material 'Olex2 (Dolomanov et al., 2009)'
_computing_structure_refinement 'ShelXL (Sheldrick, 2015)'
_computing_structure_solution 'ShelXT (Sheldrick, 2015)'
_diffrn_ambient_temperature 170.01
_diffrn_measured_fraction_theta_full 0.995
_diffrn_measured_fraction_theta_max 0.980
_diffrn_measurement_device_type 'Bruker D8 Venture'
_diffrn_measurement_method '\f and \w scans'
_diffrn_radiation_type GaK\a
_diffrn_radiation_wavelength 1.34139
_diffrn_reflns_av_R_equivalents 0.0713
_diffrn_reflns_av_unetI/netI 0.0969
_diffrn_reflns_Laue_measured_fraction_full 0.995
_diffrn_reflns_Laue_measured_fraction_max 0.980
_diffrn_reflns_limit_h_max 13
_diffrn_reflns_limit_h_min -14
_diffrn_reflns_limit_k_max 14
_diffrn_reflns_limit_k_min -14
_diffrn_reflns_limit_l_max 19
_diffrn_reflns_limit_l_min -19
_diffrn_reflns_number 19488
_diffrn_reflns_point_group_measured_fraction_full 0.995
_diffrn_reflns_point_group_measured_fraction_max 0.980
_diffrn_reflns_theta_full 53.594
_diffrn_reflns_theta_max 55.482
_diffrn_reflns_theta_min 3.395
_diffrn_standards_number 0
_exptl_absorpt_coefficient_mu 0.309
_exptl_absorpt_correction_T_max 0.7508
_exptl_absorpt_correction_T_min 0.4341
_exptl_absorpt_correction_type multi-scan
_exptl_absorpt_process_details
'SADABS-2016/2 (Bruker,2016/2) was used for absorption correction. wR2(int) was 0.1667 before and 0.0740 after correction. The Ratio of minimum to maximum transmission is 0.5782. The \l/2 correction factor is Not present.'
_exptl_crystal_colour colourless
_exptl_crystal_density_diffrn 1.139
_exptl_crystal_description prism
_exptl_crystal_F_000 740
_exptl_crystal_size_max 0.12
_exptl_crystal_size_mid 0.08
_exptl_crystal_size_min 0.02
_refine_diff_density_max 0.315
_refine_diff_density_min -0.317
_refine_diff_density_rms 0.061
_refine_ls_extinction_method none
_refine_ls_goodness_of_fit_ref 1.042
_refine_ls_hydrogen_treatment mixed
_refine_ls_matrix_type full
_refine_ls_number_parameters 495
_refine_ls_number_reflns 7749
_refine_ls_number_restraints 0
_refine_ls_restrained_S_all 1.042
_refine_ls_R_factor_all 0.1179
_refine_ls_R_factor_gt 0.0730
_refine_ls_shift/su_max 0.001
_refine_ls_shift/su_mean 0.000
_refine_ls_structure_factor_coef Fsqd
_refine_ls_weighting_details 'w=1/[\s^2^(Fo^2^)+(0.1243P)^2^+0.0610P] where P=(Fo^2^+2Fc^2^)/3'
_refine_ls_weighting_scheme calc
_refine_ls_wR_factor_gt 0.1909
_refine_ls_wR_factor_ref 0.2215
_reflns_Friedel_coverage 0.000
_reflns_number_gt 4937
_reflns_number_total 7749
_reflns_threshold_expression 'I > 2\s(I)'
_cod_data_source_file ja8b07872_si_001.cif
_cod_data_source_block wmj18109_0m
_cod_database_code 4133006
_shelx_shelxl_version_number 2016/6
_shelx_space_group_comment
;
The symmetry employed for this shelxl refinement is uniquely defined
by the following loop, which should always be used as a source of
symmetry information in preference to the above space-group names.
They are only intended as comments.
;
_shelx_estimated_absorpt_t_max 0.994
_shelx_estimated_absorpt_t_min 0.964
_olex2_refinement_description
;
1. Fixed Uiso
 At 1.2 times of:
  All B(H) groups, All C(H) groups, All C(H,H) groups
 At 1.5 times of:
  All C(H,H,H) groups
2.a Secondary CH2 refined with riding coordinates:
 C33(H33A,H33B), C35(H35A,H35B), C37(H37A,H37B), C39(H39A,H39B)
2.b Aromatic/amide H refined with riding coordinates:
 C4(H4), C5(H5), C6(H6), C7(H7), C8(H8), C10(H10), C11(H11), C12(H12),
 C13(H13), C14(H14), C16(H16), C17(H17), C18(H18), C19(H19), C20(H20), C22(H22),
  C23(H23), C24(H24), C25(H25), C26(H26), C28(H28), C29(H29), C30(H30),
 C31(H31), C32(H32)
2.c Idealised Me refined as rotating group:
 C34(H34A,H34B,H34C), C36(H36A,H36B,H36C), C38(H38A,H38B,H38C), C40(H40A,H40B,
 H40C)
2.d Boron cage BH refined with riding coordinates:
 B7(H7A), B8(H8A), B9(H9), B10(H10A), B11(H11A), B12(H12A)
;
_olex2_submission_special_instructions 'No special instructions were received'

loop_
_space_group_symop_operation_xyz
'x, y, z'
'-x, -y, -z'

loop_
_atom_site_label
_atom_site_type_symbol
_atom_site_fract_x
_atom_site_fract_y
_atom_site_fract_z
_atom_site_U_iso_or_equiv
_atom_site_adp_type
_atom_site_occupancy
_atom_site_site_symmetry_order
_atom_site_calc_flag
_atom_site_refinement_flags_posn
O1 O 0.49135(17) 0.35066(14) 0.06857(12) 0.0492(5) Uani 1 1 d .
H1 H 0.503(4) 0.408(4) 0.001(3) 0.127(15) Uiso 1 1 d .
O2 O 0.48845(18) 0.51338(15) 0.09854(11) 0.0524(5) Uani 1 1 d .
C1 C 0.4560(2) 0.34098(19) 0.22300(15) 0.0349(5) Uani 1 1 d .
C2 C 0.4813(2) 0.40838(19) 0.12377(16) 0.0355(5) Uani 1 1 d .
C3 C 0.2083(2) 0.47385(19) 0.20163(17) 0.0379(5) Uani 1 1 d .
C4 C 0.2055(2) 0.4940(2) 0.10907(17) 0.0437(6) Uani 1 1 d .
H4 H 0.265678 0.444917 0.081052 0.052 Uiso 1 1 calc R
C5 C 0.1167(2) 0.5842(2) 0.0561(2) 0.0542(7) Uani 1 1 d .
H5 H 0.117531 0.596273 -0.007185 0.065 Uiso 1 1 calc R
C6 C 0.0280(3) 0.6558(2) 0.0953(2) 0.0565(7) Uani 1 1 d .
H6 H -0.032420 0.717491 0.059427 0.068 Uiso 1 1 calc R
C7 C 0.0280(2) 0.6370(2) 0.1863(2) 0.0572(8) Uani 1 1 d .
H7 H -0.033279 0.685665 0.213906 0.069 Uiso 1 1 calc R
C8 C 0.1165(2) 0.5474(2) 0.23908(19) 0.0466(6) Uani 1 1 d .
H8 H 0.114443 0.535959 0.302345 0.056 Uiso 1 1 calc R
C9 C 0.3283(2) 0.19265(19) 0.17891(16) 0.0397(6) Uani 1 1 d .
C10 C 0.2091(2) 0.2026(2) 0.18420(19) 0.0481(6) Uani 1 1 d .
H10 H 0.159369 0.234325 0.228074 0.058 Uiso 1 1 calc R
C11 C 0.1587(3) 0.1685(3) 0.1283(2) 0.0594(8) Uani 1 1 d .
H11 H 0.075884 0.177922 0.133561 0.071 Uiso 1 1 calc R
C12 C 0.2292(3) 0.1208(3) 0.0653(2) 0.0639(8) Uani 1 1 d .
H12 H 0.195509 0.096236 0.027097 0.077 Uiso 1 1 calc R
C13 C 0.3485(3) 0.1088(2) 0.0578(2) 0.0582(8) Uani 1 1 d .
H13 H 0.397412 0.076729 0.013828 0.070 Uiso 1 1 calc R
C14 C 0.3981(2) 0.1434(2) 0.11414(18) 0.0474(6) Uani 1 1 d .
H14 H 0.481001 0.133608 0.108722 0.057 Uiso 1 1 calc R
C15 C 0.6339(2) 0.1150(2) 0.21901(16) 0.0402(6) Uani 1 1 d .
C16 C 0.6485(2) -0.0102(2) 0.2448(2) 0.0507(7) Uani 1 1 d .
H16 H 0.598355 -0.047944 0.293275 0.061 Uiso 1 1 calc R
C17 C 0.7340(3) -0.0807(3) 0.2017(2) 0.0643(8) Uani 1 1 d .
H17 H 0.741809 -0.165420 0.220692 0.077 Uiso 1 1 calc R
C18 C 0.8074(3) -0.0283(3) 0.1316(2) 0.0675(9) Uani 1 1 d .
H18 H 0.865247 -0.076434 0.101497 0.081 Uiso 1 1 calc R
C19 C 0.7972(3) 0.0943(3) 0.1049(2) 0.0604(8) Uani 1 1 d .
H19 H 0.848699 0.130613 0.056953 0.073 Uiso 1 1 calc R
C20 C 0.7112(2) 0.1647(2) 0.14832(18) 0.0487(6) Uani 1 1 d .
H20 H 0.704900 0.249183 0.129213 0.058 Uiso 1 1 calc R
C21 C 0.6845(2) 0.3432(2) 0.26924(16) 0.0416(6) Uani 1 1 d .
C22 C 0.7855(2) 0.2546(2) 0.30011(18) 0.0483(6) Uani 1 1 d .
H22 H 0.780064 0.175609 0.338756 0.058 Uiso 1 1 calc R
C23 C 0.8956(2) 0.2787(3) 0.2758(2) 0.0559(7) Uani 1 1 d .
H23 H 0.964464 0.216392 0.298313 0.067 Uiso 1 1 calc R
C24 C 0.9054(3) 0.3928(3) 0.2190(2) 0.0637(8) Uani 1 1 d .
H24 H 0.980592 0.409338 0.202013 0.076 Uiso 1 1 calc R
C25 C 0.8048(3) 0.4819(3) 0.1875(2) 0.0619(8) Uani 1 1 d .
H25 H 0.810704 0.560510 0.148178 0.074 Uiso 1 1 calc R
C26 C 0.6946(2) 0.4581(2) 0.21271(19) 0.0494(7) Uani 1 1 d .
H26 H 0.625649 0.520889 0.191126 0.059 Uiso 1 1 calc R
C27 C 0.4194(2) 0.5643(2) 0.27409(17) 0.0414(6) Uani 1 1 d .
C28 C 0.4808(2) 0.5928(2) 0.32756(19) 0.0513(7) Uani 1 1 d .
H28 H 0.522094 0.528968 0.376774 0.062 Uiso 1 1 calc R
C29 C 0.4837(3) 0.7107(2) 0.3116(2) 0.0609(8) Uani 1 1 d .
H29 H 0.525499 0.726507 0.350152 0.073 Uiso 1 1 calc R
C30 C 0.4264(3) 0.8048(2) 0.2402(2) 0.0645(8) Uani 1 1 d .
H30 H 0.430329 0.885454 0.227818 0.077 Uiso 1 1 calc R
C31 C 0.3628(3) 0.7806(2) 0.1866(2) 0.0592(8) Uani 1 1 d .
H31 H 0.321567 0.845251 0.137681 0.071 Uiso 1 1 calc R
C32 C 0.3588(2) 0.6623(2) 0.20377(18) 0.0464(6) Uani 1 1 d .
H32 H 0.313783 0.647643 0.166700 0.056 Uiso 1 1 calc R
B2 B 0.3096(2) 0.3765(2) 0.26476(18) 0.0366(6) Uani 1 1 d .
B3 B 0.3781(2) 0.2290(2) 0.25013(19) 0.0374(6) Uani 1 1 d .
B4 B 0.5325(2) 0.1892(2) 0.27192(18) 0.0366(6) Uani 1 1 d .
B5 B 0.5586(2) 0.3102(2) 0.30098(18) 0.0370(6) Uani 1 1 d .
B6 B 0.4213(2) 0.4248(2) 0.29852(18) 0.0368(6) Uani 1 1 d .
B7 B 0.2947(3) 0.2388(2) 0.35332(19) 0.0398(6) Uani 1 1 d .
H7A H 0.207221 0.216428 0.371058 0.048 Uiso 1 1 calc R
B8 B 0.4295(3) 0.1245(2) 0.35759(19) 0.0411(7) Uani 1 1 d .
H8A H 0.431933 0.026199 0.378258 0.049 Uiso 1 1 calc R
B9 B 0.5397(3) 0.1718(2) 0.38792(19) 0.0413(7) Uani 1 1 d .
H9 H 0.615563 0.104486 0.428105 0.050 Uiso 1 1 calc R
B10 B 0.4717(3) 0.3137(2) 0.40422(19) 0.0406(6) Uani 1 1 d .
H10A H 0.502217 0.339346 0.455934 0.049 Uiso 1 1 calc R
B11 B 0.3217(3) 0.3548(2) 0.38162(19) 0.0410(7) Uani 1 1 d .
H11A H 0.251800 0.408987 0.418103 0.049 Uiso 1 1 calc R
B12 B 0.3930(3) 0.2005(2) 0.4392(2) 0.0442(7) Uani 1 1 d .
H12A H 0.371223 0.152366 0.513292 0.053 Uiso 1 1 calc R
N1 N 0.0932(2) 0.78227(19) 0.42184(16) 0.0534(6) Uani 1 1 d .
C33 C 0.1973(3) 0.6718(3) 0.4287(2) 0.0682(9) Uani 1 1 d .
H33A H 0.177860 0.621811 0.399274 0.082 Uiso 1 1 calc R
H33B H 0.266134 0.700275 0.392958 0.082 Uiso 1 1 calc R
C34 C 0.2329(4) 0.5926(3) 0.5229(3) 0.1002(14) Uani 1 1 d .
H34A H 0.296836 0.521785 0.519607 0.150 Uiso 1 1 calc GR
H34B H 0.165131 0.565604 0.560021 0.150 Uiso 1 1 calc GR
H34C H 0.260346 0.638324 0.550914 0.150 Uiso 1 1 calc GR
C35 C -0.0185(3) 0.7477(4) 0.4698(3) 0.0857(11) Uani 1 1 d .
H35A H -0.080481 0.822638 0.469212 0.103 Uiso 1 1 calc R
H35B H -0.003571 0.697806 0.534620 0.103 Uiso 1 1 calc R
C36 C -0.0657(4) 0.6771(4) 0.4278(3) 0.1081(16) Uani 1 1 d .
H36A H -0.079268 0.724643 0.363133 0.162 Uiso 1 1 calc GR
H36B H -0.140176 0.662196 0.460893 0.162 Uiso 1 1 calc GR
H36C H -0.007884 0.599404 0.432535 0.162 Uiso 1 1 calc GR
C37 C 0.0783(3) 0.8488(3) 0.3212(2) 0.0703(9) Uani 1 1 d .
H37A H 0.066564 0.793066 0.293482 0.084 Uiso 1 1 calc R
H37B H 0.151741 0.872724 0.291943 0.084 Uiso 1 1 calc R
C38 C -0.0253(4) 0.9621(3) 0.3006(4) 0.1205(18) Uani 1 1 d .
H38A H -0.034305 0.997285 0.234390 0.181 Uiso 1 1 calc GR
H38B H -0.010391 1.021586 0.321943 0.181 Uiso 1 1 calc GR
H38C H -0.097815 0.940020 0.332306 0.181 Uiso 1 1 calc GR
C39 C 0.1191(3) 0.8624(3) 0.4657(2) 0.0719(9) Uani 1 1 d .
H39A H 0.048917 0.931905 0.461814 0.086 Uiso 1 1 calc R
H39B H 0.129858 0.815236 0.531551 0.086 Uiso 1 1 calc R
C40 C 0.2249(3) 0.9113(3) 0.4254(3) 0.0828(11) Uani 1 1 d .
H40A H 0.214951 0.960057 0.360453 0.124 Uiso 1 1 calc GR
H40B H 0.295898 0.843686 0.431093 0.124 Uiso 1 1 calc GR
H40C H 0.232981 0.962157 0.458214 0.124 Uiso 1 1 calc GR

loop_
_atom_site_aniso_label
_atom_site_aniso_U_11
_atom_site_aniso_U_22
_atom_site_aniso_U_33
_atom_site_aniso_U_23
_atom_site_aniso_U_13
_atom_site_aniso_U_12
O1 0.0766(13) 0.0319(8) 0.0352(9) -0.0106(7) 0.0000(9) -0.0118(8)
O2 0.0832(14) 0.0381(9) 0.0374(9) -0.0074(8) -0.0003(9) -0.0267(9)
C1 0.0359(13) 0.0273(11) 0.0386(13) -0.0098(9) -0.0027(10) -0.0057(9)
C2 0.0364(13) 0.0281(11) 0.0389(12) -0.0104(9) -0.0024(10) -0.0052(10)
C3 0.0369(14) 0.0265(11) 0.0502(14) -0.0121(10) -0.0037(11) -0.0089(10)
C4 0.0419(15) 0.0357(12) 0.0466(15) -0.0104(11) -0.0057(11) -0.0035(11)
C5 0.0525(17) 0.0457(15) 0.0547(17) -0.0066(13) -0.0158(13) -0.0057(13)
C6 0.0527(18) 0.0374(14) 0.072(2) -0.0134(13) -0.0207(15) 0.0014(12)
C7 0.0433(17) 0.0433(15) 0.084(2) -0.0281(15) -0.0150(15) 0.0032(12)
C8 0.0417(15) 0.0401(13) 0.0596(17) -0.0207(12) -0.0068(12) -0.0063(11)
C9 0.0456(16) 0.0246(11) 0.0431(14) -0.0068(10) -0.0076(11) -0.0044(10)
C10 0.0498(17) 0.0392(13) 0.0567(16) -0.0154(12) -0.0116(13) -0.0103(12)
C11 0.0519(18) 0.0526(16) 0.078(2) -0.0242(15) -0.0207(15) -0.0085(14)
C12 0.069(2) 0.0541(17) 0.079(2) -0.0324(16) -0.0328(17) -0.0023(15)
C13 0.071(2) 0.0431(15) 0.0624(18) -0.0266(13) -0.0223(15) 0.0038(14)
C14 0.0505(16) 0.0323(12) 0.0556(16) -0.0148(11) -0.0138(13) 0.0002(11)
C15 0.0412(14) 0.0339(12) 0.0433(14) -0.0140(10) -0.0097(11) -0.0016(10)
C16 0.0517(17) 0.0387(13) 0.0607(17) -0.0187(12) -0.0142(13) -0.0024(12)
C17 0.069(2) 0.0417(15) 0.083(2) -0.0327(16) -0.0204(18) 0.0067(15)
C18 0.067(2) 0.065(2) 0.072(2) -0.0435(18) -0.0094(17) 0.0083(17)
C19 0.0533(18) 0.070(2) 0.0558(18) -0.0299(15) -0.0018(14) -0.0026(15)
C20 0.0471(16) 0.0477(15) 0.0499(15) -0.0211(12) -0.0039(13) -0.0044(12)
C21 0.0565(16) 0.0302(11) 0.0383(13) -0.0145(10) -0.0062(11) -0.0064(11)
C22 0.0448(17) 0.0464(14) 0.0531(16) -0.0163(12) -0.0080(13) -0.0095(12)
C23 0.0371(16) 0.0544(16) 0.073(2) -0.0226(15) -0.0070(13) -0.0051(13)
C24 0.0477(18) 0.0561(17) 0.088(2) -0.0248(16) -0.0011(16) -0.0159(15)
C25 0.0494(18) 0.0488(16) 0.085(2) -0.0199(15) -0.0001(16) -0.0159(14)
C26 0.0404(15) 0.0408(13) 0.0659(18) -0.0165(13) -0.0044(13) -0.0106(12)
C27 0.0406(15) 0.0367(12) 0.0456(14) -0.0165(11) 0.0038(11) -0.0085(11)
C28 0.0635(18) 0.0407(14) 0.0537(16) -0.0180(12) -0.0039(14) -0.0170(13)
C29 0.077(2) 0.0460(16) 0.0684(19) -0.0237(15) -0.0055(16) -0.0228(15)
C30 0.077(2) 0.0365(14) 0.084(2) -0.0227(15) 0.0013(18) -0.0223(14)
C31 0.067(2) 0.0313(13) 0.0704(19) -0.0085(13) -0.0054(15) -0.0110(13)
C32 0.0480(16) 0.0316(12) 0.0571(16) -0.0120(11) -0.0045(12) -0.0102(11)
B2 0.0402(16) 0.0304(13) 0.0374(14) -0.0106(11) -0.0008(12) -0.0087(11)
B3 0.0400(16) 0.0256(12) 0.0414(15) -0.0082(11) -0.0040(12) -0.0045(11)
B4 0.0381(16) 0.0263(12) 0.0421(15) -0.0078(11) -0.0069(12) -0.0062(11)
B5 0.0400(16) 0.0281(12) 0.0388(14) -0.0093(11) -0.0082(12) -0.0024(11)
B6 0.0386(16) 0.0319(13) 0.0370(14) -0.0113(11) -0.0016(12) -0.0059(11)
B7 0.0404(16) 0.0313(13) 0.0418(15) -0.0073(11) -0.0013(12) -0.0080(12)
B8 0.0519(18) 0.0274(13) 0.0382(15) -0.0051(11) -0.0045(13) -0.0089(12)
B9 0.0486(18) 0.0307(13) 0.0400(15) -0.0066(11) -0.0065(13) -0.0087(12)
B10 0.0492(18) 0.0335(13) 0.0376(15) -0.0107(11) -0.0060(13) -0.0086(12)
B11 0.0467(17) 0.0345(14) 0.0385(15) -0.0101(12) 0.0015(13) -0.0112(13)
B12 0.0526(19) 0.0367(14) 0.0373(15) -0.0054(12) -0.0030(13) -0.0123(13)
N1 0.0552(15) 0.0482(13) 0.0598(14) -0.0275(11) -0.0001(11) -0.0079(11)
C33 0.074(2) 0.0493(17) 0.086(2) -0.0357(17) -0.0176(18) 0.0003(15)
C34 0.144(4) 0.054(2) 0.105(3) -0.025(2) -0.059(3) -0.005(2)
C35 0.084(3) 0.087(2) 0.095(3) -0.049(2) 0.029(2) -0.031(2)
C36 0.109(3) 0.129(3) 0.124(3) -0.069(3) 0.053(3) -0.085(3)
C37 0.081(2) 0.072(2) 0.065(2) -0.0169(16) -0.0128(17) -0.0326(18)
C38 0.137(4) 0.061(2) 0.161(5) -0.016(3) -0.089(4) -0.008(2)
C39 0.088(2) 0.0520(17) 0.083(2) -0.0384(17) -0.0208(19) -0.0002(17)
C40 0.097(3) 0.068(2) 0.099(3) -0.030(2) -0.036(2) -0.026(2)

loop_
_atom_type_symbol
_atom_type_description
_atom_type_scat_dispersion_real
_atom_type_scat_dispersion_imag
_atom_type_scat_source
C C 0.0148 0.0070 'International Tables Vol C Tables 4.2.6.8 and 6.1.1.4'
H H 0.0000 0.0000 'International Tables Vol C Tables 4.2.6.8 and 6.1.1.4'
B B 0.0073 0.0030 'International Tables Vol C Tables 4.2.6.8 and 6.1.1.4'
N N 0.0253 0.0136 'International Tables Vol C Tables 4.2.6.8 and 6.1.1.4'
O O 0.0412 0.0250 'International Tables Vol C Tables 4.2.6.8 and 6.1.1.4'

loop_
_geom_angle_atom_site_label_1
_geom_angle_atom_site_label_2
_geom_angle_atom_site_label_3
_geom_angle
C2 O1 H1 109(2)
C2 C1 B2 115.95(19)
C2 C1 B3 117.94(18)
C2 C1 B4 119.71(17)
C2 C1 B5 118.84(19)
C2 C1 B6 116.92(17)
B2 C1 B3 62.97(14)
B2 C1 B4 114.38(17)
B2 C1 B6 62.85(15)
B3 C1 B6 114.60(17)
B4 C1 B3 62.04(14)
B4 C1 B6 114.23(17)
B5 C1 B2 114.31(17)
B5 C1 B3 114.58(17)
B5 C1 B4 63.36(14)
B5 C1 B6 61.82(14)
O1 C2 C1 115.95(18)
O2 C2 O1 123.3(2)
O2 C2 C1 120.68(19)
C4 C3 C8 116.3(2)
C4 C3 B2 124.4(2)
C8 C3 B2 119.3(2)
C3 C4 H4 119.1
C3 C4 C5 121.9(2)
C5 C4 H4 119.1
C4 C5 H5 119.9
C6 C5 C4 120.1(3)
C6 C5 H5 119.9
C5 C6 H6 120.4
C7 C6 C5 119.2(3)
C7 C6 H6 120.4
C6 C7 H7 119.6
C6 C7 C8 120.7(3)
C8 C7 H7 119.6
C3 C8 H8 119.1
C7 C8 C3 121.7(3)
C7 C8 H8 119.1
C10 C9 C14 116.4(2)
C10 C9 B3 118.6(2)
C14 C9 B3 124.9(2)
C9 C10 H10 118.6
C9 C10 C11 122.8(3)
C11 C10 H10 118.6
C10 C11 H11 120.2
C12 C11 C10 119.6(3)
C12 C11 H11 120.2
C11 C12 H12 120.2
C13 C12 C11 119.6(3)
C13 C12 H12 120.2
C12 C13 H13 119.8
C12 C13 C14 120.3(3)
C14 C13 H13 119.8
C9 C14 H14 119.4
C13 C14 C9 121.3(3)
C13 C14 H14 119.4
C16 C15 B4 118.5(2)
C20 C15 C16 116.3(2)
C20 C15 B4 125.2(2)
C15 C16 H16 119.1
C17 C16 C15 121.9(3)
C17 C16 H16 119.1
C16 C17 H17 119.9
C18 C17 C16 120.1(3)
C18 C17 H17 119.9
C17 C18 H18 120.0
C17 C18 C19 119.9(3)
C19 C18 H18 120.0
C18 C19 H19 120.1
C18 C19 C20 119.8(3)
C20 C19 H19 120.1
C15 C20 H20 119.0
C19 C20 C15 121.9(3)
C19 C20 H20 119.0
C22 C21 C26 118.5(2)
C22 C21 B5 118.9(2)
C26 C21 B5 122.7(2)
C21 C22 H22 119.4
C21 C22 C23 121.1(3)
C23 C22 H22 119.4
C22 C23 H23 119.9
C24 C23 C22 120.3(3)
C24 C23 H23 119.9
C23 C24 H24 120.5
C25 C24 C23 119.1(3)
C25 C24 H24 120.5
C24 C25 H25 119.7
C24 C25 C26 120.6(3)
C26 C25 H25 119.7
C21 C26 H26 119.8
C25 C26 C21 120.5(3)
C25 C26 H26 119.8
C28 C27 C32 116.0(2)
C28 C27 B6 118.5(2)
C32 C27 B6 125.4(2)
C27 C28 H28 118.8
C29 C28 C27 122.5(3)
C29 C28 H28 118.8
C28 C29 H29 119.9
C30 C29 C28 120.3(3)
C30 C29 H29 119.9
C29 C30 H30 120.5
C29 C30 C31 119.0(2)
C31 C30 H30 120.5
C30 C31 H31 119.8
C30 C31 C32 120.4(3)
C32 C31 H31 119.8
C27 C32 H32 119.1
C31 C32 C27 121.8(3)
C31 C32 H32 119.1
C1 B2 B3 59.31(14)
C1 B2 B6 59.41(14)
C1 B2 B7 103.64(18)
C1 B2 B11 103.21(19)
C3 B2 C1 122.2(2)
C3 B2 B3 120.85(19)
C3 B2 B6 120.39(18)
C3 B2 B7 125.7(2)
C3 B2 B11 125.7(2)
B6 B2 B3 108.83(19)
B7 B2 B3 58.93(14)
B7 B2 B6 106.66(19)
B11 B2 B3 106.67(18)
B11 B2 B6 58.39(15)
B11 B2 B7 59.48(15)
C1 B3 B2 57.72(13)
C1 B3 B4 58.35(14)
C1 B3 B7 102.59(17)
C1 B3 B8 103.55(19)
C9 B3 C1 126.6(2)
C9 B3 B2 119.9(2)
C9 B3 B4 124.67(19)
C9 B3 B7 121.1(2)
C9 B3 B8 123.54(18)
B4 B3 B2 107.00(18)
B7 B3 B2 59.14(14)
B7 B3 B4 107.03(19)
B8 B3 B2 107.31(18)
B8 B3 B4 59.64(16)
B8 B3 B7 60.05(16)
C1 B4 B3 59.61(14)
C1 B4 B5 58.14(13)
C1 B4 B8 104.14(18)
C1 B4 B9 103.85(17)
C15 B4 C1 124.5(2)
C15 B4 B3 122.3(2)
C15 B4 B5 120.3(2)
C15 B4 B8 124.04(19)
C15 B4 B9 122.4(2)
B3 B4 B5 108.32(17)
B8 B4 B3 59.15(15)
B8 B4 B5 107.49(18)
B9 B4 B3 107.62(19)
B9 B4 B5 59.62(14)
B9 B4 B8 60.03(16)
C1 B5 B4 58.50(14)
C1 B5 B6 59.95(14)
C1 B5 B9 103.32(19)
C1 B5 B10 104.26(19)
C21 B5 C1 122.3(2)
C21 B5 B4 118.83(19)
C21 B5 B6 122.38(19)
C21 B5 B9 123.8(2)
C21 B5 B10 126.5(2)
B6 B5 B4 108.73(19)
B9 B5 B4 58.58(14)
B9 B5 B6 107.59(19)
B10 B5 B4 106.77(19)
B10 B5 B6 59.36(15)
B10 B5 B9 59.85(15)
C1 B6 B2 57.74(13)
C1 B6 B5 58.24(14)
C1 B6 B10 103.21(17)
C27 B6 C1 127.54(19)
C27 B6 B2 123.7(2)
C27 B6 B5 121.1(2)
C27 B6 B10 120.9(2)
C27 B6 B11 122.65(19)
B5 B6 B2 107.09(17)
B10 B6 B2 107.16(18)
B10 B6 B5 59.68(15)
B11 B6 C1 102.77(17)
B11 B6 B2 59.46(15)
B11 B6 B5 107.18(19)
B11 B6 B10 59.78(16)
B2 B7 H7A 120.4
B3 B7 B2 61.92(14)
B3 B7 H7A 120.5
B8 B7 B2 109.36(19)
B8 B7 B3 59.85(15)
B8 B7 H7A 121.7
B11 B7 B2 60.26(15)
B11 B7 B3 109.66(19)
B11 B7 H7A 121.5
B11 B7 B8 108.1(2)
B11 B7 B12 60.14(16)
B12 B7 B2 109.3(2)
B12 B7 B3 109.1(2)
B12 B7 H7A 121.2
B12 B7 B8 60.17(16)
B3 B8 B4 61.21(15)
B3 B8 B7 60.10(15)
B3 B8 H8A 120.6
B3 B8 B9 108.99(19)
B3 B8 B12 109.02(18)
B4 B8 H8A 121.3
B7 B8 B4 108.30(18)
B7 B8 H8A 122.1
B7 B8 B9 107.57(18)
B7 B8 B12 59.81(16)
B9 B8 B4 59.67(16)
B9 B8 H8A 121.8
B9 B8 B12 60.22(16)
B12 B8 B4 108.46(19)
B12 B8 H8A 121.4
B4 B9 B5 61.80(15)
B4 B9 B8 60.30(16)
B4 B9 H9 120.5
B4 B9 B10 109.26(19)
B4 B9 B12 108.7(2)
B5 B9 H9 120.8
B8 B9 B5 109.4(2)
B8 B9 H9 121.5
B8 B9 B10 108.0(2)
B8 B9 B12 59.95(16)
B10 B9 B5 59.76(15)
B10 B9 H9 121.8
B10 B9 B12 59.72(16)
B12 B9 B5 108.22(19)
B12 B9 H9 121.9
B5 B10 B9 60.39(15)
B5 B10 H10A 121.1
B6 B10 B5 60.96(15)
B6 B10 B9 109.30(19)
B6 B10 H10A 120.8
B6 B10 B12 109.2(2)
B9 B10 H10A 121.4
B11 B10 B5 108.2(2)
B11 B10 B6 59.78(16)
B11 B10 B9 107.9(2)
B11 B10 H10A 122.1
B11 B10 B12 60.22(16)
B12 B10 B5 109.15(18)
B12 B10 B9 60.25(16)
B12 B10 H10A 121.0
B2 B11 H11A 120.4
B6 B11 B2 62.15(15)
B6 B11 B7 110.28(19)
B6 B11 H11A 119.8
B6 B11 B12 109.8(2)
B7 B11 B2 60.26(15)
B7 B11 H11A 121.3
B7 B11 B12 60.07(16)
B10 B11 B2 109.8(2)
B10 B11 B6 60.43(16)
B10 B11 B7 108.43(19)
B10 B11 H11A 121.4
B10 B11 B12 60.26(16)
B12 B11 B2 109.23(18)
B12 B11 H11A 121.2
B7 B12 B8 60.02(16)
B7 B12 B9 107.4(2)
B7 B12 B10 107.62(19)
B7 B12 B11 59.79(16)
B7 B12 H12A 122.0
B8 B12 B9 59.83(16)
B8 B12 H12A 121.6
B9 B12 H12A 122.1
B10 B12 B8 108.1(2)
B10 B12 B9 60.04(16)
B10 B12 H12A 121.8
B11 B12 B8 107.73(19)
B11 B12 B9 107.17(19)
B11 B12 B10 59.52(16)
B11 B12 H12A 122.2
C35 N1 C33 112.2(3)
C35 N1 C39 107.5(2)
C37 N1 C33 105.9(2)
C37 N1 C35 110.6(3)
C37 N1 C39 110.4(2)
C39 N1 C33 110.2(2)
N1 C33 H33A 108.2
N1 C33 H33B 108.2
H33A C33 H33B 107.4
C34 C33 N1 116.3(3)
C34 C33 H33A 108.2
C34 C33 H33B 108.2
C33 C34 H34A 109.5
C33 C34 H34B 109.5
C33 C34 H34C 109.5
H34A C34 H34B 109.5
H34A C34 H34C 109.5
H34B C34 H34C 109.5
N1 C35 H35A 108.6
N1 C35 H35B 108.6
N1 C35 C36 114.9(3)
H35A C35 H35B 107.5
C36 C35 H35A 108.6
C36 C35 H35B 108.6
C35 C36 H36A 109.5
C35 C36 H36B 109.5
C35 C36 H36C 109.5
H36A C36 H36B 109.5
H36A C36 H36C 109.5
H36B C36 H36C 109.5
N1 C37 H37A 108.9
N1 C37 H37B 108.9
N1 C37 C38 113.5(3)
H37A C37 H37B 107.7
C38 C37 H37A 108.9
C38 C37 H37B 108.9
C37 C38 H38A 109.5
C37 C38 H38B 109.5
C37 C38 H38C 109.5
H38A C38 H38B 109.5
H38A C38 H38C 109.5
H38B C38 H38C 109.5
N1 C39 H39A 108.2
N1 C39 H39B 108.2
H39A C39 H39B 107.4
C40 C39 N1 116.2(3)
C40 C39 H39A 108.2
C40 C39 H39B 108.2
C39 C40 H40A 109.5
C39 C40 H40B 109.5
C39 C40 H40C 109.5
H40A C40 H40B 109.5
H40A C40 H40C 109.5
H40B C40 H40C 109.5

loop_
_geom_bond_atom_site_label_1
_geom_bond_atom_site_label_2
_geom_bond_distance
O1 H1 1.04(5)
O1 C2 1.283(3)
O2 C2 1.226(3)
C1 C2 1.498(3)
C1 B2 1.739(4)
C1 B3 1.769(3)
C1 B4 1.746(3)
C1 B5 1.739(4)
C1 B6 1.771(3)
C3 C4 1.389(3)
C3 C8 1.393(3)
C3 B2 1.590(4)
C4 H4 0.9500
C4 C5 1.395(3)
C5 H5 0.9500
C5 C6 1.376(4)
C6 H6 0.9500
C6 C7 1.364(4)
C7 H7 0.9500
C7 C8 1.390(4)
C8 H8 0.9500
C9 C10 1.377(4)
C9 C14 1.402(3)
C9 B3 1.602(4)
C10 H10 0.9500
C10 C11 1.383(4)
C11 H11 0.9500
C11 C12 1.374(4)
C12 H12 0.9500
C12 C13 1.372(4)
C13 H13 0.9500
C13 C14 1.387(4)
C14 H14 0.9500
C15 C16 1.400(3)
C15 C20 1.393(4)
C15 B4 1.596(3)
C16 H16 0.9500
C16 C17 1.386(4)
C17 H17 0.9500
C17 C18 1.370(5)
C18 H18 0.9500
C18 C19 1.376(4)
C19 H19 0.9500
C19 C20 1.391(4)
C20 H20 0.9500
C21 C22 1.372(4)
C21 C26 1.390(3)
C21 B5 1.618(4)
C22 H22 0.9500
C22 C23 1.388(4)
C23 H23 0.9500
C23 C24 1.381(4)
C24 H24 0.9500
C24 C25 1.373(4)
C25 H25 0.9500
C25 C26 1.390(4)
C26 H26 0.9500
C27 C28 1.395(4)
C27 C32 1.397(4)
C27 B6 1.605(3)
C28 H28 0.9500
C28 C29 1.386(3)
C29 H29 0.9500
C29 C30 1.372(4)
C30 H30 0.9500
C30 C31 1.383(4)
C31 H31 0.9500
C31 C32 1.391(3)
C32 H32 0.9500
B2 B3 1.833(3)
B2 B6 1.830(4)
B2 B7 1.783(4)
B2 B11 1.783(4)
B3 B4 1.812(4)
B3 B7 1.779(4)
B3 B8 1.775(4)
B4 B5 1.830(4)
B4 B8 1.784(4)
B4 B9 1.772(4)
B5 B6 1.803(4)
B5 B9 1.792(4)
B5 B10 1.780(4)
B6 B10 1.775(4)
B6 B11 1.763(4)
B7 H7A 1.1200
B7 B8 1.778(4)
B7 B11 1.769(4)
B7 B12 1.774(4)
B8 H8A 1.1200
B8 B9 1.779(4)
B8 B12 1.781(4)
B9 H9 1.1200
B9 B10 1.782(4)
B9 B12 1.786(4)
B10 H10A 1.1200
B10 B11 1.763(4)
B10 B12 1.776(4)
B11 H11A 1.1200
B11 B12 1.776(4)
B12 H12A 1.1200
N1 C33 1.521(4)
N1 C35 1.510(4)
N1 C37 1.501(4)
N1 C39 1.517(4)
C33 H33A 0.9900
C33 H33B 0.9900
C33 C34 1.488(5)
C34 H34A 0.9800
C34 H34B 0.9800
C34 H34C 0.9800
C35 H35A 0.9900
C35 H35B 0.9900
C35 C36 1.532(5)
C36 H36A 0.9800
C36 H36B 0.9800
C36 H36C 0.9800
C37 H37A 0.9900
C37 H37B 0.9900
C37 C38 1.526(5)
C38 H38A 0.9800
C38 H38B 0.9800
C38 H38C 0.9800
C39 H39A 0.9900
C39 H39B 0.9900
C39 C40 1.501(5)
C40 H40A 0.9800
C40 H40B 0.9800
C40 H40C 0.9800
